data_4061110
loop_
_publ_author_name
'Lobana, Tarlok S.'
'Isobe, Kiyoshi'
'Kitayama, Hiroaki'
'Nishioka, Takanori'
'Doe, Matsumi'
'Kinoshita, Isamu'

_publ_section_title
;
 Nucleophilicity of Ligated S~2~^2-^ Ions. Conversion of Organic Chlorides
 into Organosulfur Compounds incis-[(MCp*)~2~(\m-CH~2~)~2~(\m-S2R)]^+^
 (M = Rh, Ir)
;
_journal_coden_ASTM ORGND7
_journal_issue 22
_journal_name_full Organometallics
_journal_page_first 5347
_journal_page_last 5352
_journal_paper_doi 10.1021/om0495067
_journal_volume 23
_journal_year 2004
_chemical_formula_moiety 'C53 H58 B Cl S2 Rh2 '
_chemical_formula_sum 'C53 H58 B Cl Rh2 S2'
_chemical_formula_weight 1011.24
_space_group_IT_number 2
_symmetry_cell_setting triclinic
_symmetry_Int_Tables_number 2
_symmetry_space_group_name_Hall '-P 1'
_symmetry_space_group_name_H-M 'P -1'
_cell_angle_alpha 95.290(3)
_cell_angle_beta 99.075(4)
_cell_angle_gamma 104.518(4)
_cell_formula_units_Z 2
_cell_length_a 11.626(2)
_cell_length_b 11.859(2)
_cell_length_c 17.956(4)
_cell_measurement_temperature 193.2
_cell_volume 2343.9(8)
_exptl_crystal_density_diffrn 1.433
_cod_original_formula_sum 'C53 H58 B Cl S2 Rh2 '
_cod_database_code 4061110

loop_
_symmetry_equiv_pos_as_xyz
x,y,z
-x,-y,-z

loop_
_atom_site_label
_atom_site_type_symbol
_atom_site_fract_x
_atom_site_fract_y
_atom_site_fract_z
_atom_site_U_iso_or_equiv
_atom_site_adp_type
_atom_site_occupancy
_atom_site_calc_flag
_atom_site_refinement_flags
_atom_site_disorder_assembly
_atom_site_disorder_group
Rh(1) Rh -0.15842(4) 0.74900(4) 0.83862(2) 0.0207(1) Uani 1.00 d . . .
Rh(2) Rh -0.16372(4) 0.81868(4) 0.70284(2) 0.0208(1) Uani 1.00 d . . .
Cl(1) Cl 0.6420(2) 1.1427(2) 0.8984(1) 0.0606(6) Uani 1.00 d . . .
S(1) S 0.0442(2) 0.8435(2) 0.88261(9) 0.0317(3) Uani 1.00 d . . .
S(2) S 0.0386(1) 0.9235(1) 0.72853(9) 0.0303(3) Uani 1.00 d . . .
C(1) C -0.3015(5) 0.5842(5) 0.8474(3) 0.025(1) Uani 1.00 d . . .
C(2) C -0.3404(6) 0.6841(6) 0.8720(3) 0.028(1) Uani 1.00 d . . .
C(3) C -0.2561(6) 0.7494(6) 0.9367(3) 0.029(1) Uani 1.00 d . . .
C(4) C -0.1628(6) 0.6893(6) 0.9524(3) 0.030(1) Uani 1.00 d . . .
C(5) C -0.1915(5) 0.5887(5) 0.8960(3) 0.025(1) Uani 1.00 d . . .
C(6) C -0.3696(7) 0.4856(6) 0.7862(5) 0.038(2) Uani 1.00 d . . .
C(7) C -0.4581(6) 0.7103(7) 0.8411(5) 0.037(2) Uani 1.00 d . . .
C(8) C -0.2654(8) 0.8566(7) 0.9856(4) 0.045(2) Uani 1.00 d . . .
C(9) C -0.0629(7) 0.7199(8) 1.0197(4) 0.044(2) Uani 1.00 d . . .
C(10) C -0.1222(8) 0.4964(7) 0.8939(5) 0.040(2) Uani 1.00 d . . .
C(11) C -0.2545(6) 0.7053(6) 0.5910(3) 0.028(1) Uani 1.00 d . . .
C(12) C -0.1666(6) 0.8057(6) 0.5792(3) 0.030(1) Uani 1.00 d . . .
C(13) C -0.2042(6) 0.9095(6) 0.6032(4) 0.028(1) Uani 1.00 d . . .
C(14) C -0.3154(6) 0.8696(6) 0.6293(4) 0.029(1) Uani 1.00 d . . .
C(15) C -0.3445(6) 0.7449(5) 0.6228(3) 0.028(1) Uani 1.00 d . . .
C(16) C -0.2610(9) 0.5802(7) 0.5646(5) 0.049(2) Uani 1.00 d . . .
C(17) C -0.0596(8) 0.8071(9) 0.5425(4) 0.046(2) Uani 1.00 d . . .
C(18) C -0.1442(8) 1.0313(7) 0.5928(5) 0.042(2) Uani 1.00 d . . .
C(19) C -0.3940(8) 0.9442(7) 0.6531(5) 0.046(2) Uani 1.00 d . . .
C(20) C -0.4635(6) 0.6658(7) 0.6330(5) 0.042(2) Uani 1.00 d . . .
C(21) C -0.1835(7) 0.9018(6) 0.8032(3) 0.028(1) Uani 1.00 d . . .
C(22) C -0.1101(6) 0.6799(5) 0.7433(3) 0.024(1) Uani 1.00 d . . .
C(23) C 0.1074(6) 0.9132(5) 0.8158(3) 0.028(1) Uani 1.00 d . . .
C(24) C 0.2403(6) 0.9706(5) 0.8362(4) 0.029(1) Uani 1.00 d . . .
C(25) C 0.3161(6) 0.9180(6) 0.8806(4) 0.034(1) Uani 1.00 d . . .
C(26) C 0.4390(6) 0.9716(6) 0.9004(4) 0.035(1) Uani 1.00 d . . .
C(27) C 0.4861(6) 1.0764(6) 0.8746(4) 0.035(1) Uani 1.00 d . . .
C(28) C 0.4139(7) 1.1290(7) 0.8294(5) 0.042(2) Uani 1.00 d . . .
C(29) C 0.2917(6) 1.0764(6) 0.8120(4) 0.037(2) Uani 1.00 d . . .
C(30) C 0.1850(5) 0.5535(5) 0.6740(3) 0.025(1) Uani 1.00 d . . .
C(31) C 0.1477(6) 0.5411(6) 0.5951(4) 0.031(1) Uani 1.00 d . . .
C(32) C 0.1689(7) 0.6359(7) 0.5544(4) 0.040(2) Uani 1.00 d . . .
C(33) C 0.2289(6) 0.7475(6) 0.5914(4) 0.035(2) Uani 1.00 d . . .
C(34) C 0.2654(6) 0.7638(6) 0.6693(4) 0.035(1) Uani 1.00 d . . .
C(35) C 0.2440(6) 0.6681(6) 0.7090(4) 0.028(1) Uani 1.00 d . . .
C(36) C 0.0221(6) 0.3704(5) 0.7172(3) 0.025(1) Uani 1.00 d . . .
C(37) C -0.0763(6) 0.3904(6) 0.6697(4) 0.033(1) Uani 1.00 d . . .
C(38) C -0.1958(6) 0.3350(6) 0.6712(4) 0.036(2) Uani 1.00 d . . .
C(39) C -0.2222(7) 0.2566(6) 0.7233(5) 0.039(2) Uani 1.00 d . . .
C(40) C -0.1282(7) 0.2330(6) 0.7704(4) 0.035(1) Uani 1.00 d . . .
C(41) C -0.0095(6) 0.2883(6) 0.7671(3) 0.028(1) Uani 1.00 d . . .
C(42) C 0.2288(5) 0.4712(5) 0.8094(3) 0.026(1) Uani 1.00 d . . .
C(43) C 0.1929(6) 0.5526(6) 0.8559(4) 0.028(1) Uani 1.00 d . . .
C(44) C 0.2415(7) 0.5869(7) 0.9326(4) 0.036(2) Uani 1.00 d . . .
C(45) C 0.3278(7) 0.5374(7) 0.9667(4) 0.042(2) Uani 1.00 d . . .
C(46) C 0.3638(6) 0.4542(7) 0.9244(4) 0.039(2) Uani 1.00 d . . .
C(47) C 0.3146(6) 0.4219(6) 0.8468(4) 0.032(1) Uani 1.00 d . . .
C(48) C 0.2296(5) 0.3444(5) 0.6763(3) 0.026(1) Uani 1.00 d . . .
C(49) C 0.1832(6) 0.2215(6) 0.6632(4) 0.033(1) Uani 1.00 d . . .
C(50) C 0.2428(7) 0.1475(6) 0.6294(4) 0.038(2) Uani 1.00 d . . .
C(51) C 0.3492(7) 0.1948(7) 0.6062(4) 0.041(2) Uani 1.00 d . . .
C(52) C 0.3975(8) 0.3155(8) 0.6183(5) 0.049(2) Uani 1.00 d . . .
C(53) C 0.3379(7) 0.3862(7) 0.6511(5) 0.041(2) Uani 1.00 d . . .
B(1) B 0.1661(6) 0.4359(6) 0.7192(4) 0.023(1) Uani 1.00 d . . .
H(1) H -0.321(7) 0.454(6) 0.740(4) 0.0382 Uiso 1.00 calc . . .
H(2) H -0.361(7) 0.433(7) 0.809(4) 0.0382 Uiso 1.00 calc . . .
H(3) H -0.415(7) 0.506(7) 0.760(4) 0.0382 Uiso 1.00 calc . . .
H(4) H -0.514(7) 0.645(6) 0.801(4) 0.0366 Uiso 1.00 calc . . .
H(5) H -0.433(7) 0.790(7) 0.826(4) 0.0366 Uiso 1.00 calc . . .
H(6) H -0.497(7) 0.697(6) 0.879(4) 0.0366 Uiso 1.00 calc . . .
H(7) H -0.330(7) 0.893(7) 0.945(4) 0.0445 Uiso 1.00 calc . . .
H(8) H -0.189(7) 0.910(7) 1.012(4) 0.0445 Uiso 1.00 calc . . .
H(9) H -0.320(7) 0.827(7) 1.022(4) 0.0445 Uiso 1.00 calc . . .
H(10) H 0.024(7) 0.724(7) 1.003(4) 0.0441 Uiso 1.00 calc . . .
H(11) H -0.017(7) 0.808(7) 1.035(4) 0.0441 Uiso 1.00 calc . . .
H(12) H -0.076(7) 0.693(7) 1.070(4) 0.0441 Uiso 1.00 calc . . .
H(13) H -0.141(7) 0.454(6) 0.839(4) 0.0400 Uiso 1.00 calc . . .
H(14) H -0.036(7) 0.533(6) 0.921(4) 0.0400 Uiso 1.00 calc . . .
H(15) H -0.140(7) 0.444(7) 0.931(4) 0.0400 Uiso 1.00 calc . . .
H(16) H -0.288(7) 0.565(7) 0.507(5) 0.0494 Uiso 1.00 calc . . .
H(17) H -0.309(7) 0.516(7) 0.591(5) 0.0494 Uiso 1.00 calc . . .
H(18) H -0.177(8) 0.567(7) 0.572(5) 0.0494 Uiso 1.00 calc . . .
H(19) H -0.073(7) 0.809(7) 0.496(5) 0.0464 Uiso 1.00 calc . . .
H(20) H 0.003(7) 0.894(7) 0.564(4) 0.0464 Uiso 1.00 calc . . .
H(21) H -0.020(7) 0.749(7) 0.556(4) 0.0464 Uiso 1.00 calc . . .
H(22) H -0.179(7) 1.050(6) 0.538(4) 0.0425 Uiso 1.00 calc . . .
H(23) H -0.065(8) 1.044(7) 0.586(4) 0.0425 Uiso 1.00 calc . . .
H(24) H -0.137(8) 1.084(7) 0.620(5) 0.0425 Uiso 1.00 calc . . .
H(25) H -0.346(7) 1.028(7) 0.669(4) 0.0460 Uiso 1.00 calc . . .
H(26) H -0.439(7) 0.916(7) 0.693(5) 0.0460 Uiso 1.00 calc . . .
H(27) H -0.467(7) 0.936(7) 0.595(4) 0.0460 Uiso 1.00 calc . . .
H(28) H -0.508(7) 0.708(7) 0.669(4) 0.0425 Uiso 1.00 calc . . .
H(29) H -0.518(7) 0.638(6) 0.572(4) 0.0425 Uiso 1.00 calc . . .
H(30) H -0.455(7) 0.589(7) 0.639(4) 0.0425 Uiso 1.00 calc . . .
H(31) H -0.263(7) 0.894(6) 0.799(4) 0.0280 Uiso 1.00 calc . . .
H(32) H -0.131(6) 0.976(6) 0.825(4) 0.0280 Uiso 1.00 calc . . .
H(33) H -0.169(6) 0.611(6) 0.732(4) 0.0240 Uiso 1.00 calc . . .
H(34) H -0.025(6) 0.689(5) 0.746(4) 0.0240 Uiso 1.00 calc . . .
H(35) H 0.272(6) 0.848(6) 0.896(4) 0.0335 Uiso 1.00 calc . . .
H(36) H 0.499(6) 0.946(6) 0.938(4) 0.0350 Uiso 1.00 calc . . .
H(37) H 0.462(7) 1.202(7) 0.812(4) 0.0424 Uiso 1.00 calc . . .
H(38) H 0.233(7) 1.112(6) 0.784(4) 0.0371 Uiso 1.00 calc . . .
H(39) H 0.120(6) 0.472(6) 0.570(4) 0.0314 Uiso 1.00 calc . . .
H(40) H 0.142(7) 0.627(6) 0.505(4) 0.0403 Uiso 1.00 calc . . .
H(41) H 0.236(6) 0.809(6) 0.567(4) 0.0353 Uiso 1.00 calc . . .
H(42) H 0.317(7) 0.823(6) 0.701(4) 0.0349 Uiso 1.00 calc . . .
H(43) H 0.266(6) 0.668(6) 0.756(4) 0.0283 Uiso 1.00 calc . . .
H(44) H -0.068(6) 0.443(6) 0.637(4) 0.0330 Uiso 1.00 calc . . .
H(45) H -0.251(7) 0.369(6) 0.640(4) 0.0359 Uiso 1.00 calc . . .
H(46) H -0.298(7) 0.222(6) 0.725(4) 0.0394 Uiso 1.00 calc . . .
H(47) H -0.143(6) 0.187(6) 0.807(4) 0.0351 Uiso 1.00 calc . . .
H(48) H 0.055(6) 0.261(6) 0.802(4) 0.0279 Uiso 1.00 calc . . .
H(49) H 0.144(7) 0.574(6) 0.841(4) 0.0279 Uiso 1.00 calc . . .
H(50) H 0.216(6) 0.637(6) 0.965(4) 0.0364 Uiso 1.00 calc . . .
H(51) H 0.352(7) 0.558(6) 1.020(4) 0.0416 Uiso 1.00 calc . . .
H(52) H 0.429(7) 0.420(6) 0.945(4) 0.0394 Uiso 1.00 calc . . .
H(53) H 0.346(6) 0.373(6) 0.815(4) 0.0323 Uiso 1.00 calc . . .
H(54) H 0.105(7) 0.189(6) 0.679(4) 0.0331 Uiso 1.00 calc . . .
H(55) H 0.208(7) 0.077(7) 0.620(4) 0.0381 Uiso 1.00 calc . . .
H(56) H 0.395(7) 0.137(6) 0.585(4) 0.0412 Uiso 1.00 calc . . .
H(57) H 0.457(8) 0.330(7) 0.600(5) 0.0494 Uiso 1.00 calc . . .
H(58) H 0.370(7) 0.457(7) 0.655(4) 0.0412 Uiso 1.00 calc . . .

loop_
_atom_site_aniso_label
_atom_site_aniso_U_11
_atom_site_aniso_U_22
_atom_site_aniso_U_33
_atom_site_aniso_U_12
_atom_site_aniso_U_13
_atom_site_aniso_U_23
Rh(1) 0.0233(2) 0.0216(2) 0.0171(2) 0.0045(2) 0.0055(2) 0.0039(2)
Rh(2) 0.0223(2) 0.0220(2) 0.0180(2) 0.0051(2) 0.0041(2) 0.0048(2)
Cl(1) 0.0250(9) 0.069(1) 0.077(2) -0.0009(9) 0.0047(9) 0.006(1)
S(1) 0.0288(8) 0.0372(9) 0.0242(7) 0.0002(7) 0.0027(6) 0.0079(6)
S(2) 0.0256(8) 0.0353(9) 0.0264(7) 0.0006(6) 0.0036(6) 0.0092(6)
C(1) 0.025(3) 0.024(3) 0.026(3) 0.003(2) 0.013(2) 0.007(2)
C(2) 0.024(3) 0.031(3) 0.028(3) 0.005(2) 0.007(2) 0.008(2)
C(3) 0.037(4) 0.030(3) 0.024(3) 0.008(3) 0.017(3) 0.005(2)
C(4) 0.035(3) 0.036(3) 0.019(3) 0.004(3) 0.011(3) 0.009(2)
C(5) 0.024(3) 0.025(3) 0.030(3) 0.004(2) 0.013(2) 0.013(2)
C(6) 0.040(4) 0.025(3) 0.043(4) 0.000(3) 0.004(3) 0.005(3)
C(7) 0.023(3) 0.046(4) 0.043(4) 0.010(3) 0.008(3) 0.008(3)
C(8) 0.055(5) 0.043(4) 0.035(4) 0.012(4) 0.017(4) -0.008(3)
C(9) 0.042(4) 0.065(5) 0.018(3) 0.002(4) 0.000(3) 0.012(3)
C(10) 0.044(4) 0.039(4) 0.047(4) 0.020(3) 0.018(4) 0.016(3)
C(11) 0.033(3) 0.031(3) 0.018(3) 0.008(3) 0.001(2) 0.002(2)
C(12) 0.026(3) 0.045(4) 0.019(3) 0.010(3) 0.003(2) 0.008(3)
C(13) 0.027(3) 0.031(3) 0.027(3) 0.006(3) 0.004(2) 0.012(3)
C(14) 0.024(3) 0.032(3) 0.031(3) 0.006(3) 0.000(2) 0.009(3)
C(15) 0.027(3) 0.027(3) 0.025(3) 0.001(2) 0.000(2) 0.006(2)
C(16) 0.071(6) 0.041(4) 0.035(4) 0.026(4) -0.007(4) -0.001(3)
C(17) 0.050(5) 0.076(6) 0.026(3) 0.031(4) 0.019(3) 0.016(4)
C(18) 0.046(4) 0.031(4) 0.042(4) -0.004(3) 0.001(4) 0.014(3)
C(19) 0.042(4) 0.040(4) 0.059(5) 0.020(4) 0.007(4) 0.001(4)
C(20) 0.024(3) 0.041(4) 0.053(5) -0.006(3) 0.004(3) 0.007(4)
C(21) 0.038(4) 0.022(3) 0.021(3) 0.004(3) 0.004(3) 0.004(2)
C(22) 0.025(3) 0.027(3) 0.020(3) 0.003(2) 0.007(2) 0.005(2)
C(23) 0.029(3) 0.028(3) 0.027(3) 0.007(3) 0.004(3) 0.004(2)
C(24) 0.030(3) 0.025(3) 0.028(3) 0.006(3) 0.007(3) -0.001(2)
C(25) 0.037(4) 0.024(3) 0.036(4) 0.004(3) 0.002(3) 0.005(3)
C(26) 0.029(3) 0.035(4) 0.038(4) 0.010(3) 0.000(3) -0.004(3)
C(27) 0.024(3) 0.044(4) 0.034(3) 0.004(3) 0.003(3) 0.000(3)
C(28) 0.032(4) 0.044(4) 0.049(4) 0.003(3) 0.015(3) 0.008(3)
C(29) 0.028(3) 0.039(4) 0.042(4) 0.002(3) 0.004(3) 0.014(3)
C(30) 0.024(3) 0.025(3) 0.027(3) 0.009(2) 0.006(2) 0.002(2)
C(31) 0.033(3) 0.032(3) 0.026(3) 0.006(3) 0.003(3) 0.001(3)
C(32) 0.052(5) 0.055(5) 0.021(3) 0.023(4) 0.007(3) 0.013(3)
C(33) 0.038(4) 0.035(4) 0.042(4) 0.016(3) 0.015(3) 0.020(3)
C(34) 0.034(4) 0.026(3) 0.047(4) 0.008(3) 0.013(3) 0.009(3)
C(35) 0.029(3) 0.030(3) 0.029(3) 0.011(3) 0.008(3) 0.006(3)
C(36) 0.030(3) 0.024(3) 0.020(3) 0.007(2) 0.004(2) -0.001(2)
C(37) 0.031(3) 0.035(4) 0.033(3) 0.009(3) 0.006(3) 0.007(3)
C(38) 0.024(3) 0.031(3) 0.050(4) 0.010(3) -0.002(3) 0.001(3)
C(39) 0.031(4) 0.027(3) 0.059(5) 0.002(3) 0.019(3) -0.004(3)
C(40) 0.042(4) 0.027(3) 0.041(4) 0.009(3) 0.020(3) 0.008(3)
C(41) 0.027(3) 0.031(3) 0.024(3) 0.005(3) 0.006(2) 0.002(2)
C(42) 0.021(3) 0.027(3) 0.025(3) 0.002(2) 0.001(2) 0.003(2)
C(43) 0.028(3) 0.032(3) 0.022(3) 0.007(3) 0.003(2) 0.005(2)
C(44) 0.038(4) 0.045(4) 0.022(3) 0.000(3) 0.011(3) 0.005(3)
C(45) 0.036(4) 0.061(5) 0.020(3) 0.002(3) 0.000(3) 0.008(3)
C(46) 0.026(3) 0.056(5) 0.033(4) 0.006(3) -0.002(3) 0.020(3)
C(47) 0.033(3) 0.032(3) 0.027(3) 0.005(3) -0.003(3) 0.003(3)
C(48) 0.023(3) 0.027(3) 0.024(3) 0.002(2) 0.000(2) 0.003(2)
C(49) 0.032(4) 0.032(3) 0.033(3) 0.006(3) 0.005(3) 0.003(3)
C(50) 0.042(4) 0.030(4) 0.041(4) 0.010(3) 0.009(3) -0.002(3)
C(51) 0.047(4) 0.040(4) 0.043(4) 0.022(3) 0.012(3) 0.001(3)
C(52) 0.040(4) 0.053(5) 0.061(5) 0.012(4) 0.025(4) 0.011(4)
C(53) 0.033(4) 0.030(4) 0.059(5) 0.001(3) 0.016(3) 0.003(3)
B(1) 0.019(3) 0.028(3) 0.018(3) 0.002(3) -0.001(2) 0.001(2)

loop_
_geom_bond_atom_site_label_1
_geom_bond_atom_site_label_2
_geom_bond_distance
_geom_bond_site_symmetry_1
_geom_bond_site_symmetry_2
_geom_bond_publ_flag
Rh(1) Rh(2) 2.6421(6) . . yes
Rh(1) S(1) 2.314(2) . . yes
Rh(1) C(1) 2.263(6) . . yes
Rh(1) C(2) 2.257(6) . . yes
Rh(1) C(3) 2.242(7) . . yes
Rh(1) C(4) 2.226(6) . . yes
Rh(1) C(5) 2.223(6) . . yes
Rh(1) C(21) 2.048(7) . . yes
Rh(1) C(22) 2.047(6) . . yes
Rh(2) S(2) 2.319(2) . . yes
Rh(2) C(11) 2.253(5) . . yes
Rh(2) C(12) 2.206(6) . . yes
Rh(2) C(13) 2.220(7) . . yes
Rh(2) C(14) 2.272(7) . . yes
Rh(2) C(15) 2.268(6) . . yes
Rh(2) C(21) 2.047(7) . . yes
Rh(2) C(22) 2.053(7) . . yes
Cl(1) C(27) 1.750(6) . . yes
S(1) C(23) 1.679(7) . . yes
S(2) C(23) 1.673(6) . . yes
C(1) C(2) 1.428(10) . . yes
C(1) C(5) 1.416(8) . . yes
C(1) C(6) 1.492(9) . . yes
C(2) C(3) 1.416(8) . . yes
C(2) C(7) 1.51(1) . . yes
C(3) C(4) 1.45(1) . . yes
C(3) C(8) 1.51(1) . . yes
C(4) C(5) 1.424(8) . . yes
C(4) C(9) 1.486(9) . . yes
C(5) C(10) 1.51(1) . . yes
C(11) C(12) 1.418(9) . . yes
C(11) C(15) 1.42(1) . . yes
C(11) C(16) 1.50(1) . . yes
C(12) C(13) 1.46(1) . . yes
C(12) C(17) 1.49(1) . . yes
C(13) C(14) 1.429(9) . . yes
C(13) C(18) 1.480(10) . . yes
C(14) C(15) 1.421(9) . . yes
C(14) C(19) 1.50(1) . . yes
C(15) C(20) 1.513(9) . . yes
C(23) C(24) 1.495(8) . . yes
C(24) C(25) 1.39(1) . . yes
C(24) C(29) 1.389(10) . . yes
C(25) C(26) 1.384(9) . . yes
C(26) C(27) 1.38(1) . . yes
C(27) C(28) 1.38(1) . . yes
C(28) C(29) 1.373(10) . . yes
C(30) C(31) 1.399(9) . . yes
C(30) C(35) 1.397(8) . . yes
C(30) B(1) 1.661(10) . . yes
C(31) C(32) 1.39(1) . . yes
C(32) C(33) 1.382(10) . . yes
C(33) C(34) 1.38(1) . . yes
C(34) C(35) 1.39(1) . . yes
C(36) C(37) 1.400(10) . . yes
C(36) C(41) 1.403(9) . . yes
C(36) B(1) 1.652(9) . . yes
C(37) C(38) 1.386(9) . . yes
C(38) C(39) 1.39(1) . . yes
C(39) C(40) 1.38(1) . . yes
C(40) C(41) 1.385(10) . . yes
C(42) C(43) 1.402(10) . . yes
C(42) C(47) 1.392(10) . . yes
C(42) B(1) 1.638(8) . . yes
C(43) C(44) 1.385(8) . . yes
C(44) C(45) 1.38(1) . . yes
C(45) C(46) 1.38(1) . . yes
C(46) C(47) 1.400(9) . . yes
C(48) C(49) 1.405(9) . . yes
C(48) C(53) 1.39(1) . . yes
C(48) B(1) 1.66(1) . . yes
C(49) C(50) 1.40(1) . . yes
C(50) C(51) 1.37(1) . . yes
C(51) C(52) 1.38(1) . . yes
C(52) C(53) 1.36(1) . . yes
